data_7713555
loop_
_publ_author_name
'Lin, Xin'
'Yu, Yinghua'
'Chen, Guang-Hui'
'Li, Qiao-Hong'
'Zhang, Lei'
'Zhang, Jian'

_publ_section_title
;
 Ligands dependent structural diversity and optimizable CO2 chemical
 fixation activities of Cu-doped polyoxo-titanium clusters
;
_journal_name_full 'Dalton Transactions'
_journal_paper_doi 10.1039/D3DT01718D
_journal_year 2023
_chemical_formula_moiety 'C52 H114 Cu3 O29 Ti6'
_chemical_formula_sum 'C52 H114 Cu3 O29 Ti6'
_chemical_formula_weight 1681.45
_space_group_crystal_system triclinic
_space_group_IT_number 2
_space_group_name_Hall '-P 1'
_space_group_name_H-M_alt 'P -1'
_atom_sites_solution_hydrogens mixed
_atom_sites_solution_primary dual
_audit_creation_date 2023-03-13
_audit_creation_method
;
Olex2 1.2
(compiled 2018.05.29 svn.r3508 for OlexSys, GUI svn.r5506)
;
_audit_update_record
;
2023-05-22 deposited with the CCDC.	2023-07-17 downloaded from the CCDC.
;
_cell_angle_alpha 87.179(2)
_cell_angle_beta 82.799(2)
_cell_angle_gamma 72.186(2)
_cell_formula_units_Z 2
_cell_length_a 12.9989(3)
_cell_length_b 14.2479(3)
_cell_length_c 23.6414(3)
_cell_measurement_reflns_used 12789
_cell_measurement_temperature 289.99(10)
_cell_measurement_theta_max 57.1240
_cell_measurement_theta_min 2.8380
_cell_volume 4135.47(15)
_computing_cell_refinement 'CrysAlisPro 1.171.41.93a (Rigaku OD, 2020)'
_computing_data_collection 'CrysAlisPro 1.171.41.93a (Rigaku OD, 2020)'
_computing_data_reduction 'CrysAlisPro 1.171.41.93a (Rigaku OD, 2020)'
_computing_molecular_graphics 'Olex2 (Dolomanov et al., 2009)'
_computing_publication_material 'Olex2 (Dolomanov et al., 2009)'
_computing_structure_refinement 'ShelXL (Sheldrick, 2015)'
_computing_structure_solution 'ShelXT (Sheldrick, 2015)'
_diffrn_ambient_environment air
_diffrn_ambient_temperature 289.99(10)
_diffrn_detector 'Hybrid Pixel Array Detector'
_diffrn_detector_area_resol_mean 10.0000
_diffrn_detector_type HyPix
_diffrn_measured_fraction_theta_full 0.999
_diffrn_measured_fraction_theta_max 0.972
_diffrn_measurement_details
;
List of Runs (angles in degrees, time in seconds):

  # Type    Start    End  Width  t~exp~   \w     \q     \k     \f   Frames
#--------------------------------------------------------------------------
  1  \w     80.00 150.00   0.50    0.20    --   76.57 125.00 -60.00  140
  2  \w     55.00 150.00   0.50    0.20    --   76.57  56.00  60.00  190
  3  \w     49.00 151.00   0.50    0.20    --   76.57  77.00 120.00  204
  4  \w    -10.00  71.00   0.50    0.05    --   -0.78  56.00  60.00  162
  5  \w    -95.00 -26.00   0.50    0.20    --  -78.13 125.00-180.00  138
  6  \w   -109.00 -25.00   0.50    0.20    --  -78.13 125.00  60.00  168
  7  \w   -107.00  -5.00   0.50    0.20    --  -78.13  77.00  60.00  204
  8  \w    -73.00 -48.00   0.50    0.20    --  -78.13  56.00  60.00   50
  9  \w   -136.00-110.00   0.50    0.20    --  -78.13 -99.00-150.00   52
 10  \w   -138.00 -86.00   0.50    0.20    --  -78.13-125.00-180.00  104
 11  \w   -130.00 -95.00   0.50    0.20    --  -78.13 -99.00  60.00   70
 12  \w   -139.00 -80.00   0.50    0.20    --  -78.13-125.00  90.00  118
 13  \w   -138.00 -91.00   0.50    0.20    --  -78.13-125.00  30.00   94
 14  \w   -136.00 -56.00   0.50    0.20    --  -78.13 -56.00 -81.00  160
 15  \w    -74.00  -2.00   0.50    0.05    --   -0.78 -56.00 -81.00  144
 16  \w     -7.00  39.00   0.50    0.05    --   -0.78 -99.00 -60.00   92
 17  \w     -8.00  19.00   0.50    0.05    --   -0.78 -99.00-120.00   54
 18  \w     32.00 110.00   0.50    0.20    --   76.57-125.00-180.00  156
 19  \w     41.00 105.00   0.50    0.20    --   76.57-125.00 -60.00  128
 20  \w     48.00 109.00   0.50    0.20    --   76.57-125.00 -30.00  122
 21  \w      8.00  42.00   0.50    0.20    --   76.57 -56.00 -81.00   68
 22  \w     61.00  93.00   0.50    0.20    --   76.57 -56.00 -81.00   64
 23  \w      2.00  29.00   0.50    0.20    --   76.57 -99.00 150.00   54
 24  \w     55.00  81.00   0.50    0.20    --   76.57 -99.00 150.00   52
;
_diffrn_measurement_device 'four-circle diffractometer'
_diffrn_measurement_device_type 'ROD, Synergy Custom system, HyPix'
_diffrn_measurement_method '\w scans'
_diffrn_orient_matrix_type 'CrysAlisPro convention (1999,Acta A55,543-557)'
_diffrn_orient_matrix_UB_11 -0.0662617000
_diffrn_orient_matrix_UB_12 0.0755205000
_diffrn_orient_matrix_UB_13 0.0311365000
_diffrn_orient_matrix_UB_21 0.0799664000
_diffrn_orient_matrix_UB_22 0.0416707000
_diffrn_orient_matrix_UB_23 -0.0028989000
_diffrn_orient_matrix_UB_31 -0.0329314000
_diffrn_orient_matrix_UB_32 0.0480462000
_diffrn_orient_matrix_UB_33 -0.0477766000
_diffrn_radiation_monochromator mirror
_diffrn_radiation_probe x-ray
_diffrn_radiation_type GaK\a
_diffrn_radiation_wavelength 1.3405
_diffrn_reflns_av_R_equivalents 0.0729
_diffrn_reflns_av_unetI/netI 0.0882
_diffrn_reflns_Laue_measured_fraction_full 0.999
_diffrn_reflns_Laue_measured_fraction_max 0.972
_diffrn_reflns_limit_h_max 16
_diffrn_reflns_limit_h_min -16
_diffrn_reflns_limit_k_max 18
_diffrn_reflns_limit_k_min -18
_diffrn_reflns_limit_l_max 26
_diffrn_reflns_limit_l_min -30
_diffrn_reflns_number 53823
_diffrn_reflns_point_group_measured_fraction_full 0.999
_diffrn_reflns_point_group_measured_fraction_max 0.972
_diffrn_reflns_theta_full 53.543
_diffrn_reflns_theta_max 60.529
_diffrn_reflns_theta_min 2.832
_diffrn_source 'micro-focus metaljet'
_exptl_absorpt_coefficient_mu 7.432
_exptl_absorpt_correction_T_max 1.00000
_exptl_absorpt_correction_T_min 0.16681
_exptl_absorpt_correction_type multi-scan
_exptl_absorpt_process_details
;
CrysAlisPro 1.171.41.93a (Rigaku Oxford Diffraction, 2020)
Empirical absorption correction using spherical harmonics,
implemented in SCALE3 ABSPACK scaling algorithm.
;
_exptl_crystal_colour 'metallic light colourless'
_exptl_crystal_colour_lustre metallic
_exptl_crystal_colour_modifier light
_exptl_crystal_colour_primary colourless
_exptl_crystal_density_diffrn 1.350
_exptl_crystal_description block
_exptl_crystal_F_000 1754
_exptl_crystal_size_max 0.3
_exptl_crystal_size_mid 0.2
_exptl_crystal_size_min 0.1
_refine_diff_density_max 0.661
_refine_diff_density_min -0.405
_refine_diff_density_rms 0.082
_refine_ls_extinction_method none
_refine_ls_goodness_of_fit_ref 1.042
_refine_ls_hydrogen_treatment constr
_refine_ls_matrix_type full
_refine_ls_number_parameters 973
_refine_ls_number_reflns 18446
_refine_ls_number_restraints 1170
_refine_ls_restrained_S_all 1.042
_refine_ls_R_factor_all 0.1524
_refine_ls_R_factor_gt 0.0844
_refine_ls_shift/su_max 0.002
_refine_ls_shift/su_mean 0.000
_refine_ls_structure_factor_coef Fsqd
_refine_ls_weighting_details 'w=1/[\s^2^(Fo^2^)+(0.1078P)^2^+1.1764P] where P=(Fo^2^+2Fc^2^)/3'
_refine_ls_weighting_scheme calc
_refine_ls_wR_factor_gt 0.1932
_refine_ls_wR_factor_ref 0.2244
_reflns_Friedel_coverage 0.000
_reflns_number_gt 10100
_reflns_number_total 18446
_reflns_threshold_expression 'I > 2\s(I)'
_cod_data_source_file d3dt01718d2.cif
_cod_data_source_block PTC-367
_cod_database_code 7713555
_shelx_shelxl_version_number 2018/3
_chemical_oxdiff_formula 'Ti Cu C O Br'
_shelx_space_group_comment
;
The symmetry employed for this shelxl refinement is uniquely defined
by the following loop, which should always be used as a source of
symmetry information in preference to the above space-group names.
They are only intended as comments.
;
_shelx_estimated_absorpt_t_max 0.524
_shelx_estimated_absorpt_t_min 0.214
_diffrn_oxdiff_digest_frames
;
01f335e7c63bff6a876e78a36d4f76510d02788ef13
;
_reflns_odcompleteness_completeness 99.78
_reflns_odcompleteness_iscentric 1
_reflns_odcompleteness_theta 56.82
_olex2_refinement_description
;
1. Fixed Uiso
 At 1.2 times of:
  All C(H) groups, All C(H,H) groups
 At 1.5 times of:
  All C(H,H,H) groups
2. Restrained distances
 C15-C7
 1.54 with sigma of 0.02
 C47-C16
 1.54 with sigma of 0.02
 C34-C21
 1.54 with sigma of 0.02
 C37-C30
 1.54 with sigma of 0.01
 C50-C41
 1.54 with sigma of 0.01
 C54-C39
 1.54 with sigma of 0.01
 C55-C39
 1.54 with sigma of 0.01
 C46-C24
 1.54 with sigma of 0.01
 C31-C27
 1.54 with sigma of 0.01
 C49-C44
 1.54 with sigma of 0.01
 C57-C58
 1.54 with sigma of 0.01
 C45-C12
 1.54 with sigma of 0.01
 C60-C12
 1.54 with sigma of 0.01
 C1AA-C0AA
 1.54 with sigma of 0.01
3. Uiso/Uaniso restraints and constraints
Uanis(C1) \\sim Ueq, Uanis(C13) \\sim Ueq, Uanis(C42) \\sim Ueq, Uanis(C28)
\\sim Ueq, Uanis(C1) \\sim Ueq, Uanis(C13) \\sim Ueq, Uanis(C52) \\sim Ueq,
Uanis(C24) \\sim Ueq, Uanis(C46) \\sim Ueq, Uanis(C12) \\sim Ueq, Uanis(C48)
\\sim Ueq, Uanis(C40) \\sim Ueq, Uanis(C45) \\sim Ueq, Uanis(C8) \\sim Ueq,
Uanis(C38) \\sim Ueq, Uanis(C36) \\sim Ueq, Uanis(C33) \\sim Ueq: with sigma of
0.01 and sigma for terminal atoms of 0.02
Uanis(O29) \\sim Ueq, Uanis(O26) \\sim Ueq, Uanis(C27) \\sim Ueq, Uanis(O14)
\\sim Ueq, Uanis(C16) \\sim Ueq, Uanis(C41) \\sim Ueq, Uanis(C50) \\sim Ueq,
Uanis(C22) \\sim Ueq, Uanis(C49) \\sim Ueq: with sigma of 0.01 and sigma for
terminal atoms of 0.02
Uanis(O25) \\sim Ueq, Uanis(C44) \\sim Ueq: with sigma of 0.001 and sigma for
terminal atoms of 0.002
Uanis(C8) \\sim Ueq, Uanis(C36) \\sim Ueq, Uanis(C38) \\sim Ueq, Uanis(C33)
\\sim Ueq, Uanis(C62) \\sim Ueq, Uanis(C63) \\sim Ueq, Uanis(C64) \\sim Ueq:
with sigma of 0.001 and sigma for terminal atoms of 0.002
Uanis(C12) \\sim Ueq, Uanis(C48) \\sim Ueq, Uanis(C40) \\sim Ueq, Uanis(C45)
\\sim Ueq, Uanis(C59) \\sim Ueq, Uanis(C60) \\sim Ueq, Uanis(C61) \\sim Ueq:
with sigma of 0.001 and sigma for terminal atoms of 0.002
Uanis(C44) \\sim Ueq, Uanis(C58) \\sim Ueq, Uanis(C49) \\sim Ueq, Uanis(C57)
\\sim Ueq: with sigma of 0.001 and sigma for terminal atoms of 0.002
Uanis(C24) \\sim Ueq, Uanis(C0AA) \\sim Ueq, Uanis(C46) \\sim Ueq, Uanis(C1AA)
\\sim Ueq: with sigma of 0.001 and sigma for terminal atoms of 0.002
4. Rigid body (RIGU) restrains
 All non-hydrogen atoms
 with sigma for 1-2 distances of 0.004 and sigma for 1-3 distances of 0.004
5. Others
 Fixed Sof: C24(0.5) H24A(0.5) H24B(0.5) C28(0.5) H28A(0.5) H28B(0.5)
 H28C(0.5) C33(0.5) H33A(0.5) H33B(0.5) H33C(0.5) C36(0.5) H36A(0.5) H36B(0.5)
 H36C(0.5) C38(0.5) H38A(0.5) H38B(0.5) H38C(0.5) H39A(0.5) H39(0.5) C40(0.5)
 H40A(0.5) H40B(0.5) H40C(0.5) C42(0.5) H42A(0.5) H42B(0.5) H42C(0.5) C44(0.5)
 H44A(0.5) H44B(0.5) C45(0.5) H45A(0.5) H45B(0.5) H45C(0.5) C46(0.5) H46A(0.5)
 H46B(0.5) H46C(0.5) C48(0.5) H48A(0.5) H48B(0.5) H48C(0.5) C49(0.5) H49A(0.5)
 H49B(0.5) H49C(0.5) C51(0.5) H51A(0.5) H51B(0.5) H51C(0.5) C52(0.5) H52A(0.5)
 H52B(0.5) H52C(0.5) C53(0.5) H53A(0.5) H53B(0.5) H53C(0.5) C54(0.4) H54A(0.4)
 H54B(0.4) H54C(0.4) C55(0.6) H55A(0.6) H55B(0.6) H55C(0.6) C56(0.5) H56A(0.5)
 H56B(0.5) H56C(0.5) C57(0.5) H57A(0.5) H57B(0.5) H57C(0.5) C58(0.5) H58A(0.5)
 H58B(0.5) C59(0.5) H59A(0.5) H59B(0.5) H59C(0.5) C60(0.5) H60A(0.5) H60B(0.5)
 H60C(0.5) C61(0.5) H61A(0.5) H61B(0.5) H61C(0.5) C62(0.5) H62A(0.5) H62B(0.5)
 H62C(0.5) C63(0.5) H63A(0.5) H63B(0.5) H63C(0.5) C64(0.5) H64A(0.5) H64B(0.5)
 H64C(0.5) C0AA(0.5) H0AA(0.5) H0AB(0.5) C1AA(0.5) H1AA(0.5) H1AB(0.5) H1AC(0.5)
6.a Riding coordinates:
 C54(H54A,H54B,H54C)
6.b Secondary CH2 refined with riding coordinates:
 C4(H4A,H4B), C6(H6A,H6B), C7(H7A,H7B), C10(H10A,H10B), C11(H11A,H11B),
 C16(H16A,H16B), C17(H17A,H17B), C18(H18A,H18B), C21(H21A,H21B), C24(H24A,H24B),
  C27(H27A,H27B), C30(H30A,H30B), C41(H41A,H41B), C44(H44A,H44B), C58(H58A,
 H58B), C0AA(H0AA,H0AB)
6.c Me refined with riding coordinates:
 C29(H29A,H29B,H29C), C50(H50A,H50B,H50C), C55(H55A,H55B,H55C)
6.d Aromatic/amide H refined with riding coordinates:
 C19(H19), C39(H39A), C39(H39)
6.e Idealised Me refined as rotating group:
 C9(H9A,H9B,H9C), C14(H14A,H14B,H14C), C15(H15A,H15B,H15C), C22(H22A,H22B,
 H22C), C23(H23A,H23B,H23C), C25(H25A,H25B,H25C), C26(H26A,H26B,H26C), C28(H28A,
 H28B,H28C), C31(H31A,H31B,H31C), C32(H32A,H32B,H32C), C33(H33A,H33B,H33C),
 C34(H34A,H34B,H34C), C35(H35A,H35B,H35C), C36(H36A,H36B,H36C), C37(H37A,H37B,
 H37C), C38(H38A,H38B,H38C), C40(H40A,H40B,H40C), C42(H42A,H42B,H42C), C43(H43A,
 H43B,H43C), C45(H45A,H45B,H45C), C46(H46A,H46B,H46C), C47(H47A,H47B,H47C),
 C48(H48A,H48B,H48C), C49(H49A,H49B,H49C), C51(H51A,H51B,H51C), C52(H52A,H52B,
 H52C), C53(H53A,H53B,H53C), C56(H56A,H56B,H56C), C57(H57A,H57B,H57C), C59(H59A,
 H59B,H59C), C60(H60A,H60B,H60C), C61(H61A,H61B,H61C), C62(H62A,H62B,H62C),
 C63(H63A,H63B,H63C), C64(H64A,H64B,H64C), C1AA(H1AA,H1AB,H1AC)
;
_olex2_submission_special_instructions 'No special instructions were received'
_oxdiff_exptl_absorpt_empirical_details
;
Empirical correction (ABSPACK) includes:
- Absorption correction using spherical harmonics
- Frame scaling
;
_oxdiff_exptl_absorpt_empirical_full_max 2.927
_oxdiff_exptl_absorpt_empirical_full_min 0.624

loop_
_space_group_symop_operation_xyz
'x, y, z'
'-x, -y, -z'

loop_
_atom_site_label
_atom_site_type_symbol
_atom_site_fract_x
_atom_site_fract_y
_atom_site_fract_z
_atom_site_U_iso_or_equiv
_atom_site_adp_type
_atom_site_occupancy
_atom_site_site_symmetry_order
_atom_site_calc_flag
_atom_site_refinement_flags_posn
_atom_site_refinement_flags_adp
_atom_site_refinement_flags_occupancy
_atom_site_disorder_assembly
_atom_site_disorder_group
Cu1 Cu 0.49890(6) 0.42999(6) 0.79768(3) 0.0506(2) Uani 1 1 d . U . . .
Cu2 Cu 0.77811(7) 0.35516(6) 0.84491(3) 0.0556(2) Uani 1 1 d . U . . .
Cu3 Cu 0.64881(7) 0.55708(6) 0.79800(3) 0.0542(2) Uani 1 1 d . U . . .
Ti1 Ti 0.71830(8) 0.36563(8) 0.68865(4) 0.0533(3) Uani 1 1 d . U . . .
Ti2 Ti 0.55985(8) 0.60515(8) 0.68510(4) 0.0566(3) Uani 1 1 d . U . . .
Ti3 Ti 0.68279(9) 0.20697(8) 0.76337(4) 0.0571(3) Uani 1 1 d . U . . .
Ti4 Ti 0.39664(8) 0.65346(8) 0.79700(4) 0.0605(3) Uani 1 1 d . U . . .
Ti5 Ti 0.85213(10) 0.13031(9) 0.84752(5) 0.0738(3) Uani 1 1 d . U . . .
Ti6 Ti 0.76112(11) 0.15219(9) 0.63656(5) 0.0758(4) Uani 1 1 d . U . . .
O1 O 0.5252(3) 0.5469(3) 0.76171(14) 0.0485(8) Uani 1 1 d . U . . .
O2 O 0.7938(3) 0.4063(3) 0.74286(15) 0.0578(10) Uani 1 1 d . U . . .
O3 O 0.6339(3) 0.4503(3) 0.85168(14) 0.0502(9) Uani 1 1 d . U . . .
O4 O 0.7357(3) 0.2422(3) 0.82744(15) 0.0548(9) Uani 1 1 d . U . . .
O5 O 0.3818(3) 0.5350(3) 0.83967(15) 0.0580(10) Uani 1 1 d . U . . .
O6 O 0.7869(3) 0.2172(3) 0.70572(15) 0.0577(9) Uani 1 1 d . U . . .
O7 O 0.6485(3) 0.4837(3) 0.66109(15) 0.0586(10) Uani 1 1 d . U . . .
O8 O 0.6113(3) 0.3400(3) 0.74633(14) 0.0529(9) Uani 1 1 d . U . . .
O9 O 0.8570(3) 0.3460(3) 0.63055(16) 0.0675(11) Uani 1 1 d . U . . .
O10 O 0.4373(4) 0.3338(4) 0.8363(2) 0.0773(12) Uani 1 1 d . U . . .
O11 O 0.6659(3) 0.6343(3) 0.72745(16) 0.0603(10) Uani 1 1 d . U . . .
O12 O 0.8471(3) 0.4469(3) 0.87006(18) 0.0669(11) Uani 1 1 d . U . . .
O13 O 0.6525(4) 0.1313(3) 0.69994(18) 0.0731(11) Uani 1 1 d . U . . .
O14 O 0.4423(3) 0.7215(3) 0.72733(17) 0.0677(11) Uani 1 1 d . U . . .
O15 O 0.4258(3) 0.5733(3) 0.66150(16) 0.0690(11) Uani 1 1 d . U . . .
O16 O 0.6719(4) 0.2967(3) 0.62875(16) 0.0682(11) Uani 1 1 d . U . . .
O17 O 0.5449(4) 0.1863(3) 0.80630(19) 0.0733(11) Uani 1 1 d . U . . .
O18 O 0.7532(3) 0.5931(3) 0.83727(18) 0.0674(11) Uani 1 1 d . U . . .
O19 O 0.8972(3) 0.2412(3) 0.86814(19) 0.0763(12) Uani 1 1 d . U . . .
O20 O 0.3076(3) 0.6070(4) 0.74015(18) 0.0722(12) Uani 1 1 d . U . . .
O21 O 0.7735(4) 0.0762(3) 0.79766(18) 0.0752(12) Uani 1 1 d . U . . .
O22 O 0.2720(4) 0.7435(4) 0.8224(2) 0.0845(14) Uani 1 1 d . U . . .
O23 O 0.4851(4) 0.6862(3) 0.84185(18) 0.0749(12) Uani 1 1 d . U . . .
O24 O 0.8827(4) 0.2011(4) 0.59164(19) 0.0856(14) Uani 1 1 d . U . . .
O25 O 0.5740(4) 0.6772(4) 0.62235(19) 0.0773(12) Uani 1 1 d . U . . .
O26 O 0.8629(5) 0.0354(4) 0.6424(2) 0.1031(16) Uani 1 1 d . U . . .
O27 O 0.7010(5) 0.1227(4) 0.5782(2) 0.1083(18) Uani 1 1 d . U . . .
C1 C 0.4625(6) 0.2410(6) 0.8344(3) 0.0721(17) Uani 1 1 d . U . . .
O28 O 0.9839(4) 0.0643(4) 0.8137(3) 0.1113(18) Uani 1 1 d . U . . .
O29 O 0.8343(5) 0.0701(5) 0.9129(3) 0.1149(19) Uani 1 1 d . U . . .
C2 C 0.8264(5) 0.5368(5) 0.8645(3) 0.0621(14) Uani 1 1 d . U . . .
C3 C 0.3348(5) 0.5774(5) 0.6904(3) 0.0683(16) Uani 1 1 d . U . . .
C4 C 0.5936(5) 0.4766(5) 0.9099(2) 0.0615(15) Uani 1 1 d . U . . .
H4A H 0.521933 0.524686 0.911485 0.074 Uiso 1 1 calc R . . . .
H4B H 0.641459 0.506396 0.925574 0.074 Uiso 1 1 calc R . . . .
C5 C 0.9050(6) 0.2800(6) 0.5959(3) 0.0744(17) Uani 1 1 d . U . . .
C6 C 0.8889(5) 0.4381(5) 0.7296(3) 0.0729(17) Uani 1 1 d . U . . .
H6A H 0.883277 0.492965 0.753739 0.087 Uiso 1 1 calc R . . . .
H6B H 0.893177 0.460641 0.690270 0.087 Uiso 1 1 calc R . . . .
C7 C 0.5739(7) 0.0796(6) 0.6964(4) 0.100(2) Uani 1 1 d D U . . .
H7A H 0.557234 0.052216 0.733569 0.120 Uiso 1 1 calc R . . . .
H7B H 0.604603 0.025432 0.669990 0.120 Uiso 1 1 calc R . . . .
C8 C 0.8932(6) 0.5874(6) 0.8923(3) 0.0836(18) Uani 1 1 d . U . . .
C9 C 0.5870(6) 0.3872(6) 0.9447(3) 0.084(2) Uani 1 1 d . U . . .
H9A H 0.537879 0.358934 0.929779 0.127 Uiso 1 1 calc GR . . . .
H9B H 0.560966 0.405882 0.983581 0.127 Uiso 1 1 calc GR . . . .
H9C H 0.657883 0.339641 0.942983 0.127 Uiso 1 1 calc GR . . . .
C10 C 0.2817(5) 0.5274(6) 0.8697(3) 0.0736(18) Uani 1 1 d . U . . .
H10A H 0.277906 0.460842 0.867118 0.088 Uiso 1 1 calc R . . . .
H10B H 0.220504 0.572204 0.852877 0.088 Uiso 1 1 calc R . . . .
C11 C 0.9867(6) 0.2411(6) 0.8958(4) 0.096(2) Uani 1 1 d . U . . .
H11A H 1.014573 0.294053 0.880376 0.116 Uiso 1 1 calc R . . . .
H11B H 1.043959 0.179288 0.888634 0.116 Uiso 1 1 calc R . . . .
C12 C 1.0015(7) 0.2937(6) 0.5551(3) 0.094(2) Uani 1 1 d D U . . .
C13 C 0.3876(8) 0.1922(7) 0.8718(4) 0.111(3) Uani 1 1 d . U . . .
C14 C 0.9904(6) 0.3559(7) 0.7385(3) 0.102(3) Uani 1 1 d . U . . .
H14A H 0.995169 0.300968 0.715285 0.153 Uiso 1 1 calc GR . . . .
H14B H 0.988074 0.336020 0.777872 0.153 Uiso 1 1 calc GR . . . .
H14C H 1.052759 0.378336 0.727893 0.153 Uiso 1 1 calc GR . . . .
C15 C 0.4721(8) 0.1469(9) 0.6769(5) 0.140(4) Uani 1 1 d D U . . .
H15A H 0.488831 0.174949 0.640422 0.210 Uiso 1 1 calc GR . . . .
H15B H 0.439837 0.198698 0.704001 0.210 Uiso 1 1 calc GR . . . .
H15C H 0.422081 0.110487 0.673595 0.210 Uiso 1 1 calc GR . . . .
C16 C 0.3734(8) 0.8048(7) 0.6988(4) 0.127(3) Uani 1 1 d D U . . .
H16A H 0.376445 0.788127 0.659237 0.152 Uiso 1 1 calc R . . . .
H16B H 0.298929 0.816637 0.716090 0.152 Uiso 1 1 calc R . . . .
C17 C 0.5969(8) 0.3409(7) 0.5890(3) 0.101(2) Uani 1 1 d . U . . .
H17A H 0.542709 0.398681 0.605975 0.122 Uiso 1 1 calc R . . . .
H17B H 0.559670 0.294728 0.580438 0.122 Uiso 1 1 calc R . . . .
C18 C 0.7991(8) -0.0239(5) 0.7815(4) 0.109(3) Uani 1 1 d . U . . .
H18A H 0.876861 -0.055128 0.780453 0.131 Uiso 1 1 calc R . . . .
H18B H 0.779464 -0.026314 0.743456 0.131 Uiso 1 1 calc R . . . .
C19 C 0.7028(9) 0.7176(7) 0.7248(4) 0.120(3) Uani 1 1 d . U . . .
H19 H 0.669313 0.770923 0.748764 0.145 Uiso 1 1 calc R . . . .
C20 C 0.2570(6) 0.5371(8) 0.6622(3) 0.100(2) Uani 1 1 d . U . . .
C21 C 0.1610(8) 0.7964(8) 0.8236(4) 0.139(4) Uani 1 1 d D U . . .
H21A H 0.122454 0.754027 0.811333 0.167 Uiso 1 1 calc R . . . .
H21B H 0.152775 0.851685 0.797103 0.167 Uiso 1 1 calc R . . . .
C22 C 0.9561(9) 0.2541(9) 0.9587(4) 0.137(4) Uani 1 1 d . U . . .
H22A H 0.898392 0.314641 0.965850 0.205 Uiso 1 1 calc GR . . . .
H22B H 1.018067 0.256098 0.976230 0.205 Uiso 1 1 calc GR . . . .
H22C H 0.932054 0.199876 0.974360 0.205 Uiso 1 1 calc GR . . . .
C23 C 0.2767(7) 0.5532(10) 0.9313(3) 0.140(4) Uani 1 1 d . U . . .
H23A H 0.291691 0.614851 0.933282 0.210 Uiso 1 1 calc GR . . . .
H23B H 0.329878 0.502430 0.949370 0.210 Uiso 1 1 calc GR . . . .
H23C H 0.205497 0.558846 0.950414 0.210 Uiso 1 1 calc GR . . . .
C24 C 0.4778(15) 0.7781(15) 0.8616(6) 0.092(4) Uani 0.5 1 d D U P A 1
H24A H 0.403130 0.819909 0.862348 0.110 Uiso 0.5 1 calc R . P A 1
H24B H 0.522664 0.807503 0.835083 0.110 Uiso 0.5 1 calc R . P A 1
C25 C 0.1420(7) 0.5888(11) 0.6842(5) 0.162(5) Uani 1 1 d . U . . .
H25A H 0.132425 0.582180 0.724999 0.243 Uiso 1 1 calc GR . . . .
H25B H 0.094568 0.560138 0.668022 0.243 Uiso 1 1 calc GR . . . .
H25C H 0.124738 0.657390 0.673852 0.243 Uiso 1 1 calc GR . . . .
C26 C 0.6501(11) 0.3691(9) 0.5373(4) 0.153(4) Uani 1 1 d . U . . .
H26A H 0.596558 0.405622 0.513427 0.229 Uiso 1 1 calc GR . . . .
H26B H 0.696447 0.311190 0.517762 0.229 Uiso 1 1 calc GR . . . .
H26C H 0.692999 0.409524 0.546024 0.229 Uiso 1 1 calc GR . . . .
C27 C 0.9616(12) -0.0241(10) 0.6127(6) 0.179(5) Uani 1 1 d D U . . .
H27A H 1.017579 0.007741 0.613073 0.215 Uiso 1 1 calc R . . . .
H27B H 0.950852 -0.029778 0.573306 0.215 Uiso 1 1 calc R . . . .
C28 C 0.363(3) 0.121(2) 0.8436(17) 0.150(10) Uani 0.5 1 d . U P B 1
H28A H 0.325431 0.085633 0.870314 0.225 Uiso 0.5 1 calc GR . P B 1
H28B H 0.428627 0.075191 0.826059 0.225 Uiso 0.5 1 calc GR . P B 1
H28C H 0.316888 0.151089 0.814795 0.225 Uiso 0.5 1 calc GR . P B 1
C29 C 0.2816(11) 0.4278(10) 0.6813(6) 0.170(5) Uani 1 1 d . U . . .
H29A H 0.268163 0.423957 0.722090 0.256 Uiso 1 1 calc R . . . .
H29B H 0.235449 0.398475 0.664456 0.256 Uiso 1 1 calc R . . . .
H29C H 0.356364 0.393007 0.669207 0.256 Uiso 1 1 calc R . . . .
C30 C 1.0374(10) 0.0661(10) 0.7533(6) 0.173(5) Uani 1 1 d D U . . .
H30A H 1.050912 0.002795 0.735572 0.207 Uiso 1 1 calc R . . . .
H30B H 0.990137 0.116350 0.731075 0.207 Uiso 1 1 calc R . . . .
C31 C 0.9988(15) -0.1244(10) 0.6384(8) 0.254(9) Uani 1 1 d D U . . .
H31A H 0.958712 -0.164520 0.625985 0.380 Uiso 1 1 calc GR . . . .
H31B H 0.986724 -0.119805 0.679211 0.380 Uiso 1 1 calc GR . . . .
H31C H 1.074961 -0.153593 0.626604 0.380 Uiso 1 1 calc GR . . . .
C32 C 0.2797(10) 0.5355(13) 0.5996(4) 0.186(6) Uani 1 1 d . U . . .
H32A H 0.258027 0.601777 0.584822 0.279 Uiso 1 1 calc GR . . . .
H32B H 0.239811 0.498035 0.584320 0.279 Uiso 1 1 calc GR . . . .
H32C H 0.356209 0.505809 0.588867 0.279 Uiso 1 1 calc GR . . . .
C33 C 0.9675(14) 0.6157(14) 0.8425(7) 0.095(4) Uani 0.5 1 d . U P C 1
H33A H 1.008470 0.557769 0.821271 0.143 Uiso 0.5 1 calc GR . P C 1
H33B H 1.016522 0.644042 0.857438 0.143 Uiso 0.5 1 calc GR . P C 1
H33C H 0.923704 0.662707 0.817989 0.143 Uiso 0.5 1 calc GR . P C 1
C34 C 0.1141(11) 0.8322(12) 0.8792(5) 0.220(8) Uani 1 1 d D U . . .
H34A H 0.040581 0.873190 0.877576 0.331 Uiso 1 1 calc GR . . . .
H34B H 0.155649 0.869935 0.892712 0.331 Uiso 1 1 calc GR . . . .
H34C H 0.114489 0.777481 0.904611 0.331 Uiso 1 1 calc GR . . . .
C35 C 0.7433(15) -0.0772(10) 0.8199(6) 0.208(7) Uani 1 1 d . U . . .
H35A H 0.772603 -0.146328 0.812072 0.312 Uiso 1 1 calc GR . . . .
H35B H 0.667287 -0.055368 0.815268 0.312 Uiso 1 1 calc GR . . . .
H35C H 0.752496 -0.065662 0.858408 0.312 Uiso 1 1 calc GR . . . .
C36 C 0.9570(14) 0.5219(13) 0.9377(7) 0.098(4) Uani 0.5 1 d . U P C 1
H36A H 0.907170 0.504418 0.966704 0.146 Uiso 0.5 1 calc GR . P C 1
H36B H 0.997341 0.557276 0.954632 0.146 Uiso 0.5 1 calc GR . P C 1
H36C H 1.006380 0.463171 0.920289 0.146 Uiso 0.5 1 calc GR . P C 1
C37 C 1.1421(10) 0.0878(12) 0.7550(7) 0.217(7) Uani 1 1 d D U . . .
H37A H 1.192347 0.058577 0.722756 0.325 Uiso 1 1 calc GR . . . .
H37B H 1.172155 0.061016 0.789523 0.325 Uiso 1 1 calc GR . . . .
H37C H 1.129289 0.157888 0.753895 0.325 Uiso 1 1 calc GR . . . .
C38 C 0.8143(14) 0.6832(14) 0.9231(7) 0.097(4) Uani 0.5 1 d . U P C 1
H38A H 0.773035 0.725836 0.895859 0.145 Uiso 0.5 1 calc GR . P C 1
H38B H 0.856412 0.717119 0.939821 0.145 Uiso 0.5 1 calc GR . P C 1
H38C H 0.765725 0.664947 0.952478 0.145 Uiso 0.5 1 calc GR . P C 1
C39 C 0.7027(15) 0.0523(12) 0.5411(6) 0.219(7) Uani 1 1 d D U . . .
H39A H 0.770309 0.016979 0.523071 0.263 Uiso 0.5 1 calc R . P D 2
H39 H 0.688166 -0.006416 0.551902 0.263 Uiso 0.5 1 calc R . P E 1
C40 C 0.9898(17) 0.4009(15) 0.5479(8) 0.113(5) Uani 0.5 1 d . U P F 1
H40A H 0.918515 0.435324 0.537780 0.169 Uiso 0.5 1 calc GR . P F 1
H40B H 1.043611 0.410043 0.518196 0.169 Uiso 0.5 1 calc GR . P F 1
H40C H 0.999725 0.426394 0.582943 0.169 Uiso 0.5 1 calc GR . P F 1
C41 C 0.7662(13) 0.0718(11) 0.9633(6) 0.197(5) Uani 1 1 d D U . . .
H41A H 0.693033 0.077760 0.955367 0.236 Uiso 1 1 calc R . . . .
H41B H 0.763539 0.126863 0.986587 0.236 Uiso 1 1 calc R . . . .
C42 C 0.2873(19) 0.261(2) 0.9014(12) 0.131(7) Uani 0.5 1 d . U P B 1
H42A H 0.246338 0.303143 0.873776 0.197 Uiso 0.5 1 calc GR . P B 1
H42B H 0.306787 0.300695 0.927449 0.197 Uiso 0.5 1 calc GR . P B 1
H42C H 0.243958 0.224141 0.922072 0.197 Uiso 0.5 1 calc GR . P B 1
C43 C 0.7890(13) 0.7171(12) 0.6861(6) 0.217(8) Uani 1 1 d . U . . .
H43A H 0.796920 0.669200 0.657338 0.326 Uiso 1 1 calc GR . . . .
H43B H 0.853757 0.700427 0.704744 0.326 Uiso 1 1 calc GR . . . .
H43C H 0.777303 0.781182 0.668612 0.326 Uiso 1 1 calc GR . . . .
C44 C 0.5729(14) 0.7126(18) 0.5688(8) 0.114(5) Uani 0.5 1 d D U P G 1
H44A H 0.566668 0.782252 0.567581 0.136 Uiso 0.5 1 calc R . P G 1
H44B H 0.513830 0.702552 0.551082 0.136 Uiso 0.5 1 calc R . P G 1
C45 C 1.0074(15) 0.2472(15) 0.4973(6) 0.110(4) Uani 0.5 1 d D U P F 1
H45A H 1.031426 0.176645 0.501211 0.166 Uiso 0.5 1 calc GR . P F 1
H45B H 1.057795 0.267758 0.470139 0.166 Uiso 0.5 1 calc GR . P F 1
H45C H 0.936675 0.267883 0.484375 0.166 Uiso 0.5 1 calc GR . P F 1
C46 C 0.5133(17) 0.7757(17) 0.9211(7) 0.126(5) Uani 0.5 1 d D U P A 1
H46A H 0.578016 0.721413 0.923885 0.189 Uiso 0.5 1 calc GR . P A 1
H46B H 0.456364 0.767816 0.949184 0.189 Uiso 0.5 1 calc GR . P A 1
H46C H 0.527630 0.836261 0.927432 0.189 Uiso 0.5 1 calc GR . P A 1
C47 C 0.4017(14) 0.8930(10) 0.7007(10) 0.280(11) Uani 1 1 d D U . . .
H47A H 0.351099 0.945182 0.682049 0.420 Uiso 1 1 calc GR . . . .
H47B H 0.473808 0.883418 0.681736 0.420 Uiso 1 1 calc GR . . . .
H47C H 0.399274 0.910210 0.739749 0.420 Uiso 1 1 calc GR . . . .
C48 C 1.1048(15) 0.2306(15) 0.5810(8) 0.111(4) Uani 0.5 1 d . U P F 1
H48A H 1.113487 0.262600 0.614102 0.167 Uiso 0.5 1 calc GR . P F 1
H48B H 1.167360 0.223150 0.553321 0.167 Uiso 0.5 1 calc GR . P F 1
H48C H 1.097613 0.166787 0.591699 0.167 Uiso 0.5 1 calc GR . P F 1
C49 C 0.6836(16) 0.6509(19) 0.5402(10) 0.147(6) Uani 0.5 1 d D U P G 1
H49A H 0.735832 0.685983 0.541109 0.221 Uiso 0.5 1 calc GR . P G 1
H49B H 0.677526 0.638987 0.501346 0.221 Uiso 0.5 1 calc GR . P G 1
H49C H 0.707048 0.589199 0.560215 0.221 Uiso 0.5 1 calc GR . P G 1
C50 C 0.8144(17) -0.0239(13) 0.9929(8) 0.278(10) Uani 1 1 d D U . . .
H50A H 0.770486 -0.027117 1.028332 0.417 Uiso 1 1 calc R . . . .
H50B H 0.816708 -0.077496 0.969157 0.417 Uiso 1 1 calc R . . . .
H50C H 0.886797 -0.028684 1.000192 0.417 Uiso 1 1 calc R . . . .
C51 C 0.457(2) 0.140(3) 0.9220(12) 0.171(10) Uani 0.5 1 d . U P B 1
H51A H 0.431665 0.087467 0.938221 0.257 Uiso 0.5 1 calc GR . P B 1
H51B H 0.449736 0.187869 0.950940 0.257 Uiso 0.5 1 calc GR . P B 1
H51C H 0.532549 0.114875 0.907065 0.257 Uiso 0.5 1 calc GR . P B 1
C52 C 0.2803(18) 0.231(2) 0.8377(12) 0.159(7) Uani 0.5 1 d . U P B 2
H52A H 0.302104 0.223412 0.797484 0.238 Uiso 0.5 1 calc GR . P B 2
H52B H 0.244363 0.299514 0.845892 0.238 Uiso 0.5 1 calc GR . P B 2
H52C H 0.231486 0.193446 0.849796 0.238 Uiso 0.5 1 calc GR . P B 2
C53 C 0.362(3) 0.231(3) 0.9284(11) 0.163(10) Uani 0.5 1 d . U P B 2
H53A H 0.316830 0.198053 0.951059 0.245 Uiso 0.5 1 calc GR . P B 2
H53B H 0.324127 0.300499 0.926781 0.245 Uiso 0.5 1 calc GR . P B 2
H53C H 0.428061 0.221279 0.945301 0.245 Uiso 0.5 1 calc GR . P B 2
C54 C 0.605(2) 0.026(3) 0.5263(18) 0.26(2) Uani 0.4 1 d D U P H 2
H54A H 0.631087 -0.031356 0.502575 0.395 Uiso 0.4 1 d R . P H 2
H54B H 0.545317 0.020204 0.553035 0.395 Uiso 0.4 1 d R . P H 2
H54C H 0.581397 0.083734 0.502935 0.395 Uiso 0.4 1 d R . P H 2
C55 C 0.731(2) 0.0811(18) 0.4802(7) 0.237(14) Uani 0.6 1 d D U P H 1
H55A H 0.731433 0.029842 0.455258 0.355 Uiso 0.6 1 calc R . P H 1
H55B H 0.677863 0.141337 0.470661 0.355 Uiso 0.6 1 calc R . P H 1
H55C H 0.801590 0.090495 0.476086 0.355 Uiso 0.6 1 calc R . P H 1
C56 C 0.416(3) 0.0814(18) 0.8556(16) 0.159(13) Uani 0.5 1 d . U P B 2
H56A H 0.352488 0.069114 0.844808 0.239 Uiso 0.5 1 calc GR . P B 2
H56B H 0.440105 0.040422 0.887723 0.239 Uiso 0.5 1 calc GR . P B 2
H56C H 0.472683 0.066690 0.824190 0.239 Uiso 0.5 1 calc GR . P B 2
C57 C 0.618(2) 0.7377(18) 0.5274(11) 0.165(7) Uani 0.5 1 d D U P G 2
H57A H 0.552207 0.788417 0.520819 0.247 Uiso 0.5 1 calc GR . P G 2
H57B H 0.660473 0.716230 0.491547 0.247 Uiso 0.5 1 calc GR . P G 2
H57C H 0.659016 0.763137 0.550363 0.247 Uiso 0.5 1 calc GR . P G 2
C58 C 0.590(2) 0.6506(19) 0.5583(9) 0.140(6) Uani 0.5 1 d D U P G 2
H58A H 0.648175 0.589760 0.550573 0.168 Uiso 0.5 1 calc R . P G 2
H58B H 0.523437 0.643458 0.546814 0.168 Uiso 0.5 1 calc R . P G 2
C59 C 0.9606(17) 0.3302(17) 0.4962(8) 0.123(5) Uani 0.5 1 d . U P F 2
H59A H 0.928336 0.284530 0.482659 0.184 Uiso 0.5 1 calc GR . P F 2
H59B H 1.020811 0.334484 0.469282 0.184 Uiso 0.5 1 calc GR . P F 2
H59C H 0.907362 0.394014 0.500332 0.184 Uiso 0.5 1 calc GR . P F 2
C60 C 1.0888(15) 0.1949(11) 0.5424(9) 0.128(5) Uani 0.5 1 d D U P F 2
H60A H 1.123510 0.170758 0.575962 0.192 Uiso 0.5 1 calc GR . P F 2
H60B H 1.141919 0.203563 0.512187 0.192 Uiso 0.5 1 calc GR . P F 2
H60C H 1.055598 0.148279 0.530927 0.192 Uiso 0.5 1 calc GR . P F 2
C61 C 1.0409(14) 0.3802(13) 0.5724(7) 0.093(4) Uani 0.5 1 d . U P F 2
H61A H 0.980489 0.439460 0.576226 0.140 Uiso 0.5 1 calc GR . P F 2
H61B H 1.095823 0.389798 0.543614 0.140 Uiso 0.5 1 calc GR . P F 2
H61C H 1.070557 0.364511 0.608142 0.140 Uiso 0.5 1 calc GR . P F 2
C62 C 0.8379(15) 0.6129(16) 0.9510(7) 0.109(4) Uani 0.5 1 d . U P C 2
H62A H 0.762357 0.647516 0.949208 0.164 Uiso 0.5 1 calc GR . P C 2
H62B H 0.871164 0.653980 0.968336 0.164 Uiso 0.5 1 calc GR . P C 2
H62C H 0.844526 0.553551 0.973214 0.164 Uiso 0.5 1 calc GR . P C 2
C63 C 0.9127(17) 0.6706(16) 0.8624(8) 0.115(5) Uani 0.5 1 d . U P C 2
H63A H 0.931012 0.656216 0.822503 0.173 Uiso 0.5 1 calc GR . P C 2
H63B H 0.971788 0.685429 0.876761 0.173 Uiso 0.5 1 calc GR . P C 2
H63C H 0.848410 0.726283 0.867803 0.173 Uiso 0.5 1 calc GR . P C 2
C64 C 1.0071(14) 0.5112(14) 0.9013(8) 0.102(4) Uani 0.5 1 d . U P C 2
H64A H 0.996266 0.455806 0.923247 0.153 Uiso 0.5 1 calc GR . P C 2
H64B H 1.047505 0.542399 0.921339 0.153 Uiso 0.5 1 calc GR . P C 2
H64C H 1.046873 0.489188 0.864958 0.153 Uiso 0.5 1 calc GR . P C 2
C0AA C 0.4597(18) 0.7437(16) 0.8992(10) 0.127(5) Uani 0.5 1 d D U P A 2
H0AA H 0.382663 0.774414 0.910394 0.152 Uiso 0.5 1 calc R . P A 2
H0AB H 0.494620 0.705496 0.930400 0.152 Uiso 0.5 1 calc R . P A 2
C1AA C 0.518(2) 0.8145(19) 0.8707(11) 0.157(7) Uani 0.5 1 d D U P A 2
H1AA H 0.593503 0.779138 0.859986 0.236 Uiso 0.5 1 calc GR . P A 2
H1AB H 0.513315 0.865560 0.896924 0.236 Uiso 0.5 1 calc GR . P A 2
H1AC H 0.485222 0.843437 0.837376 0.236 Uiso 0.5 1 calc GR . P A 2

loop_
_atom_site_aniso_label
_atom_site_aniso_U_11
_atom_site_aniso_U_22
_atom_site_aniso_U_33
_atom_site_aniso_U_23
_atom_site_aniso_U_13
_atom_site_aniso_U_12
Cu1 0.0482(5) 0.0498(5) 0.0536(4) -0.0001(4) 0.0015(3) -0.0177(4)
Cu2 0.0528(5) 0.0472(5) 0.0671(5) -0.0018(4) -0.0085(4) -0.0148(4)
Cu3 0.0554(5) 0.0492(5) 0.0621(5) 0.0029(4) -0.0096(4) -0.0213(4)
Ti1 0.0581(6) 0.0485(6) 0.0524(5) -0.0054(4) 0.0038(4) -0.0180(5)
Ti2 0.0600(6) 0.0517(6) 0.0567(6) 0.0091(5) -0.0022(5) -0.0180(5)
Ti3 0.0683(7) 0.0430(6) 0.0620(6) -0.0033(5) -0.0002(5) -0.0221(5)
Ti4 0.0537(6) 0.0542(7) 0.0653(6) -0.0005(5) 0.0010(5) -0.0072(5)
Ti5 0.0849(8) 0.0492(7) 0.0829(8) 0.0111(6) -0.0149(6) -0.0134(6)
Ti6 0.0978(9) 0.0583(7) 0.0709(7) -0.0205(6) 0.0072(6) -0.0266(7)
O1 0.051(2) 0.043(2) 0.0510(19) -0.0001(15) 0.0021(15) -0.0152(17)
O2 0.059(2) 0.062(3) 0.057(2) -0.0049(18) 0.0033(17) -0.027(2)
O3 0.053(2) 0.048(2) 0.0499(19) -0.0002(16) -0.0034(16) -0.0172(18)
O4 0.063(2) 0.043(2) 0.058(2) 0.0020(17) -0.0071(17) -0.0144(18)
O5 0.048(2) 0.059(3) 0.062(2) 0.0013(18) 0.0043(17) -0.0139(18)
O6 0.062(2) 0.049(2) 0.059(2) -0.0078(17) 0.0056(17) -0.0170(19)
O7 0.068(2) 0.057(2) 0.051(2) 0.0013(17) -0.0015(17) -0.020(2)
O8 0.054(2) 0.052(2) 0.054(2) -0.0026(17) 0.0011(16) -0.0223(18)
O9 0.072(3) 0.062(3) 0.065(2) -0.010(2) 0.013(2) -0.022(2)
O10 0.067(3) 0.067(3) 0.097(3) 0.000(2) 0.017(2) -0.030(2)
O11 0.067(2) 0.051(2) 0.068(2) 0.0071(18) -0.0027(19) -0.030(2)
O12 0.062(2) 0.056(3) 0.086(3) -0.004(2) -0.018(2) -0.018(2)
O13 0.092(3) 0.054(3) 0.082(3) -0.017(2) 0.000(2) -0.037(2)
O14 0.071(3) 0.049(2) 0.076(2) 0.0101(19) -0.004(2) -0.010(2)
O15 0.068(3) 0.082(3) 0.058(2) 0.011(2) -0.0100(19) -0.025(2)
O16 0.086(3) 0.066(3) 0.055(2) -0.0113(19) -0.007(2) -0.025(2)
O17 0.080(3) 0.059(3) 0.086(3) -0.003(2) 0.007(2) -0.036(2)
O18 0.071(3) 0.057(3) 0.083(3) 0.001(2) -0.019(2) -0.029(2)
O19 0.063(3) 0.064(3) 0.099(3) 0.002(2) -0.028(2) -0.008(2)
O20 0.056(2) 0.094(3) 0.064(2) 0.006(2) -0.0060(19) -0.021(2)
O21 0.097(3) 0.040(2) 0.088(3) 0.002(2) -0.007(2) -0.020(2)
O22 0.063(3) 0.074(3) 0.095(3) -0.004(3) 0.008(2) 0.003(2)
O23 0.079(3) 0.065(3) 0.080(3) -0.010(2) -0.006(2) -0.020(2)
O24 0.098(3) 0.075(3) 0.076(3) -0.022(2) 0.021(2) -0.024(3)
O25 0.0782(14) 0.0760(15) 0.0766(14) 0.0036(9) -0.0073(9) -0.0230(10)
O26 0.122(4) 0.066(3) 0.112(4) -0.023(3) 0.016(3) -0.021(3)
O27 0.158(5) 0.092(4) 0.084(3) -0.032(3) -0.007(3) -0.050(4)
C1 0.069(4) 0.072(4) 0.082(4) 0.002(3) 0.000(3) -0.035(3)
O28 0.091(4) 0.077(4) 0.150(5) -0.017(3) -0.010(3) -0.002(3)
O29 0.147(5) 0.095(4) 0.105(4) 0.031(3) -0.027(3) -0.040(4)
C2 0.055(3) 0.068(4) 0.063(3) -0.003(3) -0.003(3) -0.020(3)
C3 0.059(4) 0.083(5) 0.063(3) 0.017(3) -0.015(3) -0.020(3)
C4 0.061(4) 0.074(4) 0.051(3) -0.005(3) -0.001(3) -0.023(3)
C5 0.079(4) 0.068(4) 0.068(4) -0.012(3) 0.004(3) -0.013(3)
C6 0.069(4) 0.085(5) 0.073(4) -0.011(3) 0.005(3) -0.040(3)
C7 0.117(6) 0.091(6) 0.114(6) -0.027(5) -0.001(5) -0.065(5)
C8 0.084(2) 0.084(2) 0.085(2) -0.0013(10) -0.0113(10) -0.0270(11)
C9 0.106(6) 0.088(5) 0.057(4) 0.003(3) 0.002(4) -0.031(4)
C10 0.055(4) 0.080(5) 0.079(4) 0.002(3) 0.009(3) -0.019(3)
C11 0.064(4) 0.085(6) 0.133(6) -0.006(5) -0.033(4) -0.003(4)
C12 0.094(2) 0.094(2) 0.093(2) -0.0014(10) -0.0080(10) -0.0287(11)
C13 0.107(5) 0.093(5) 0.136(5) 0.000(4) 0.030(4) -0.053(4)
C14 0.056(4) 0.138(8) 0.106(6) -0.005(5) 0.008(4) -0.029(4)
C15 0.118(7) 0.160(11) 0.167(9) 0.010(8) -0.034(7) -0.075(7)
C16 0.131(6) 0.087(5) 0.123(6) 0.030(5) 0.029(5) 0.003(5)
C17 0.141(7) 0.085(6) 0.088(5) -0.003(4) -0.033(5) -0.040(5)
C18 0.156(8) 0.039(4) 0.132(7) 0.001(4) -0.034(6) -0.022(5)
C19 0.157(8) 0.100(7) 0.140(8) 0.022(6) -0.028(6) -0.091(7)
C20 0.078(5) 0.156(8) 0.081(4) 0.004(5) -0.023(4) -0.055(5)
C21 0.090(6) 0.119(8) 0.164(8) 0.014(7) 0.023(6) 0.017(6)
C22 0.157(8) 0.157(9) 0.117(6) 0.012(6) -0.059(6) -0.064(7)
C23 0.089(6) 0.246(14) 0.077(5) -0.002(6) 0.022(4) -0.052(7)
C24 0.092(4) 0.092(4) 0.092(4) -0.0018(10) -0.0106(11) -0.0282(15)
C25 0.071(5) 0.247(14) 0.173(9) -0.038(9) -0.031(5) -0.045(7)
C26 0.224(12) 0.156(11) 0.092(6) 0.013(6) -0.017(7) -0.081(10)
C27 0.176(8) 0.154(8) 0.177(8) -0.026(7) -0.004(6) -0.008(6)
C28 0.157(18) 0.137(16) 0.182(16) -0.017(12) 0.014(12) -0.094(13)
C29 0.177(11) 0.145(8) 0.223(12) 0.002(9) -0.047(10) -0.089(8)
C30 0.142(9) 0.151(12) 0.193(10) 0.001(9) 0.017(9) -0.012(9)
C31 0.27(2) 0.128(11) 0.31(2) -0.035(11) 0.000(17) 0.009(12)
C32 0.161(10) 0.35(2) 0.095(5) -0.014(8) -0.038(6) -0.139(12)
C33 0.095(4) 0.096(4) 0.097(4) -0.002(2) -0.0102(19) -0.032(2)
C34 0.153(11) 0.242(18) 0.161(10) -0.012(10) 0.025(9) 0.078(11)
C35 0.37(2) 0.120(10) 0.188(12) 0.014(9) -0.027(12) -0.151(13)
C36 0.098(4) 0.098(4) 0.098(4) -0.001(2) -0.015(2) -0.031(2)
C37 0.141(10) 0.203(17) 0.286(19) 0.008(14) 0.016(11) -0.039(11)
C38 0.098(4) 0.096(4) 0.098(4) -0.005(2) -0.014(2) -0.030(2)
C39 0.32(2) 0.197(15) 0.160(10) -0.099(10) -0.026(12) -0.092(14)
C40 0.113(5) 0.111(5) 0.113(5) 0.001(2) -0.010(2) -0.035(2)
C41 0.216(9) 0.195(9) 0.176(8) 0.015(7) 0.007(6) -0.073(7)
C42 0.117(11) 0.123(12) 0.148(15) 0.002(11) 0.049(10) -0.055(9)
C43 0.240(15) 0.260(19) 0.222(14) -0.020(13) 0.038(11) -0.203(15)
C44 0.114(5) 0.114(5) 0.113(5) -0.0007(10) -0.0128(11) -0.0345(17)
C45 0.111(5) 0.111(5) 0.109(5) -0.003(2) -0.011(2) -0.033(2)
C46 0.128(6) 0.127(6) 0.125(5) -0.004(2) -0.017(2) -0.039(2)
C47 0.227(17) 0.103(10) 0.49(3) 0.071(15) -0.019(19) -0.039(10)
C48 0.110(5) 0.113(5) 0.111(5) -0.002(2) -0.012(2) -0.034(2)
C49 0.147(6) 0.147(6) 0.147(6) -0.001(2) -0.014(2) -0.044(3)
C50 0.322(17) 0.255(15) 0.241(14) 0.095(12) -0.014(13) -0.085(12)
C51 0.158(17) 0.21(3) 0.174(18) 0.095(18) -0.017(14) -0.109(17)
C52 0.120(10) 0.163(16) 0.220(16) 0.009(13) 0.000(10) -0.092(11)
C53 0.20(3) 0.17(3) 0.124(11) -0.008(14) 0.074(12) -0.11(2)
C54 0.39(4) 0.22(4) 0.23(4) -0.14(3) -0.08(3) -0.12(3)
C55 0.31(3) 0.22(3) 0.131(11) -0.090(15) -0.042(17) 0.00(2)
C56 0.17(2) 0.083(11) 0.22(3) 0.004(13) 0.08(2) -0.075(12)
C57 0.165(7) 0.165(7) 0.163(7) 0.001(2) -0.017(2) -0.050(3)
C58 0.140(6) 0.140(6) 0.140(6) -0.0020(10) -0.0161(12) -0.0422(19)
C59 0.123(5) 0.124(5) 0.121(5) 0.000(2) -0.014(2) -0.037(2)
C60 0.126(5) 0.127(5) 0.129(5) -0.002(2) -0.012(2) -0.037(2)
C61 0.093(4) 0.095(4) 0.093(4) 0.000(2) -0.010(2) -0.030(2)
C62 0.110(5) 0.111(5) 0.108(4) -0.005(2) -0.014(2) -0.034(2)
C63 0.116(5) 0.114(5) 0.117(5) 0.001(2) -0.014(2) -0.038(2)
C64 0.100(4) 0.103(5) 0.104(5) -0.003(2) -0.014(2) -0.032(2)
C0AA 0.127(5) 0.127(5) 0.127(5) -0.0021(10) -0.0150(12) -0.0382(18)
C1AA 0.158(7) 0.156(7) 0.159(7) -0.003(2) -0.018(2) -0.050(3)

loop_
_atom_type_symbol
_atom_type_description
_atom_type_scat_dispersion_real
_atom_type_scat_dispersion_imag
_atom_type_scat_source
C C 0.0147 0.0070 'International Tables Vol C Tables 4.2.6.8 and 6.1.1.4'
H H 0.0000 0.0000 'International Tables Vol C Tables 4.2.6.8 and 6.1.1.4'
Cu Cu -2.8874 3.6899 'International Tables Vol C Tables 4.2.6.8 and 6.1.1.4'
O O 0.0412 0.0250 'International Tables Vol C Tables 4.2.6.8 and 6.1.1.4'
Ti Ti 0.3614 1.4656 'International Tables Vol C Tables 4.2.6.8 and 6.1.1.4'

loop_
_geom_angle_atom_site_label_1
_geom_angle_atom_site_label_2
_geom_angle_atom_site_label_3
_geom_angle
_geom_angle_site_symmetry_1
_geom_angle_site_symmetry_3
_geom_angle_publ_flag
O1 Cu1 O3 79.01(13) . . ?
O1 Cu1 O5 79.00(15) . . ?
O1 Cu1 O8 93.75(15) . . ?
O5 Cu1 O3 92.66(14) . . ?
O8 Cu1 O3 90.59(14) . . ?
O8 Cu1 O5 171.32(16) . . ?
O10 Cu1 O1 166.28(18) . . ?
O10 Cu1 O3 108.31(17) . . ?
O10 Cu1 O5 88.92(18) . . ?
O10 Cu1 O8 97.69(18) . . ?
O3 Cu2 O12 93.99(17) . . ?
O3 Cu2 O19 156.15(18) . . ?
O4 Cu2 O3 97.30(16) . . ?
O4 Cu2 O12 167.08(17) . . ?
O4 Cu2 O19 76.13(17) . . ?
O12 Cu2 O19 91.02(18) . . ?
O1 Cu3 O3 89.70(14) . . ?
O1 Cu3 O11 80.49(15) . . ?
O3 Cu3 O11 162.97(16) . . ?
O18 Cu3 O1 168.82(17) . . ?
O18 Cu3 O3 95.57(16) . . ?
O18 Cu3 O11 96.59(17) . . ?
O2 Ti1 O6 93.48(16) . . ?
O2 Ti1 O8 93.49(15) . . ?
O2 Ti1 O9 87.90(16) . . ?
O2 Ti1 O16 166.48(18) . . ?
O6 Ti1 O9 83.63(16) . . ?
O7 Ti1 O2 99.13(18) . . ?
O7 Ti1 O6 167.22(17) . . ?
O7 Ti1 O8 103.00(17) . . ?
O7 Ti1 O9 94.65(17) . . ?
O7 Ti1 O16 91.56(18) . . ?
O8 Ti1 O6 78.19(15) . . ?
O8 Ti1 O9 161.82(17) . . ?
O8 Ti1 O16 92.13(16) . . ?
O16 Ti1 O6 75.67(17) . . ?
O16 Ti1 O9 82.97(17) . . ?
O1 Ti2 O14 76.40(15) . . ?
O1 Ti2 O15 86.23(15) . . ?
O7 Ti2 O1 90.04(16) . . ?
O7 Ti2 O11 95.33(17) . . ?
O7 Ti2 O14 165.43(17) . . ?
O7 Ti2 O15 90.63(18) . . ?
O11 Ti2 O1 79.86(15) . . ?
O11 Ti2 O14 87.60(17) . . ?
O11 Ti2 O15 164.85(16) . . ?
O15 Ti2 O14 83.28(18) . . ?
O25 Ti2 O1 169.62(19) . . ?
O25 Ti2 O7 100.34(19) . . ?
O25 Ti2 O11 99.27(19) . . ?
O25 Ti2 O14 93.25(19) . . ?
O25 Ti2 O15 93.33(18) . . ?
O4 Ti3 O13 164.06(18) . . ?
O4 Ti3 O17 96.42(17) . . ?
O4 Ti3 O21 74.10(17) . . ?
O6 Ti3 O4 101.78(17) . . ?
O6 Ti3 O8 85.52(16) . . ?
O6 Ti3 O13 78.12(17) . . ?
O6 Ti3 O17 161.76(18) . . ?
O6 Ti3 O21 96.56(18) . . ?
O8 Ti3 O4 91.98(16) . . ?
O8 Ti3 O13 103.86(17) . . ?
O8 Ti3 O17 92.73(17) . . ?
O8 Ti3 O21 166.07(17) . . ?
O13 Ti3 O17 84.72(18) . . ?
O13 Ti3 O21 90.03(18) . . ?
O17 Ti3 O21 89.50(19) . . ?
O1 Ti4 O20 85.18(16) . . ?
O5 Ti4 O1 77.55(15) . . ?
O5 Ti4 O14 152.46(18) . . ?
O5 Ti4 O20 81.95(17) . . ?
O14 Ti4 O1 78.59(15) . . ?
O14 Ti4 O20 82.54(18) . . ?
O22 Ti4 O1 172.6(2) . . ?
O22 Ti4 O5 101.3(2) . . ?
O22 Ti4 O14 100.5(2) . . ?
O22 Ti4 O20 87.4(2) . . ?
O22 Ti4 O23 98.0(2) . . ?
O23 Ti4 O1 89.42(17) . . ?
O23 Ti4 O5 98.08(19) . . ?
O23 Ti4 O14 95.2(2) . . ?
O23 Ti4 O20 174.47(19) . . ?
O4 Ti5 O19 77.19(17) . . ?
O4 Ti5 O21 75.56(17) . . ?
O19 Ti5 O21 148.60(18) . . ?
O28 Ti5 O4 135.0(2) . . ?
O28 Ti5 O19 94.2(2) . . ?
O28 Ti5 O21 94.2(2) . . ?
O29 Ti5 O4 118.4(3) . . ?
O29 Ti5 O19 103.6(3) . . ?
O29 Ti5 O21 102.9(3) . . ?
O29 Ti5 O28 106.5(3) . . ?
O6 Ti6 O16 75.91(16) . . ?
O6 Ti6 O24 86.65(17) . . ?
O13 Ti6 O6 74.45(16) . . ?
O13 Ti6 O16 90.93(18) . . ?
O13 Ti6 O24 161.01(18) . . ?
O16 Ti6 O24 82.52(19) . . ?
O26 Ti6 O6 98.1(2) . . ?
O26 Ti6 O13 97.5(2) . . ?
O26 Ti6 O16 168.1(2) . . ?
O26 Ti6 O24 86.9(2) . . ?
O26 Ti6 O27 97.7(3) . . ?
O27 Ti6 O6 163.2(2) . . ?
O27 Ti6 O13 98.0(2) . . ?
O27 Ti6 O16 89.4(2) . . ?
O27 Ti6 O24 99.7(2) . . ?
Cu1 O1 Cu3 102.57(16) . . ?
Cu1 O1 Ti2 142.34(19) . . ?
Cu1 O1 Ti4 101.51(15) . . ?
Cu3 O1 Ti2 98.39(15) . . ?
Cu3 O1 Ti4 105.02(16) . . ?
Ti4 O1 Ti2 102.79(16) . . ?
C6 O2 Ti1 125.8(3) . . ?
Cu2 O3 Cu1 119.85(17) . . ?
Cu2 O3 Cu3 104.11(16) . . ?
Cu3 O3 Cu1 87.86(13) . . ?
C4 O3 Cu1 113.4(3) . . ?
C4 O3 Cu2 111.9(3) . . ?
C4 O3 Cu3 117.4(3) . . ?
Ti3 O4 Cu2 133.4(2) . . ?
Ti3 O4 Ti5 107.32(18) . . ?
Ti5 O4 Cu2 104.73(18) . . ?
Ti4 O5 Cu1 101.19(16) . . ?
C10 O5 Cu1 127.6(4) . . ?
C10 O5 Ti4 124.0(4) . . ?
Ti3 O6 Ti1 96.44(17) . . ?
Ti3 O6 Ti6 106.79(19) . . ?
Ti6 O6 Ti1 102.59(17) . . ?
Ti1 O7 Ti2 140.8(2) . . ?
Ti1 O8 Cu1 130.4(2) . . ?
Ti3 O8 Cu1 124.90(18) . . ?
Ti3 O8 Ti1 99.59(17) . . ?
C5 O9 Ti1 132.0(5) . . ?
C1 O10 Cu1 133.7(4) . . ?
Ti2 O11 Cu3 99.74(17) . . ?
C19 O11 Cu3 124.0(5) . . ?
C19 O11 Ti2 129.9(5) . . ?
C2 O12 Cu2 131.7(4) . . ?
Ti6 O13 Ti3 100.42(19) . . ?
C7 O13 Ti3 133.0(4) . . ?
C7 O13 Ti6 126.5(4) . . ?
Ti4 O14 Ti2 101.05(18) . . ?
C16 O14 Ti2 123.9(5) . . ?
C16 O14 Ti4 126.0(4) . . ?
C3 O15 Ti2 130.0(4) . . ?
Ti1 O16 Ti6 104.20(19) . . ?
C17 O16 Ti1 126.9(4) . . ?
C17 O16 Ti6 128.8(4) . . ?
C1 O17 Ti3 134.2(4) . . ?
C2 O18 Cu3 127.6(4) . . ?
Ti5 O19 Cu2 101.90(19) . . ?
C11 O19 Cu2 128.7(5) . . ?
C11 O19 Ti5 129.2(4) . . ?
C3 O20 Ti4 130.2(4) . . ?
Ti5 O21 Ti3 98.73(18) . . ?
C18 O21 Ti3 132.7(5) . . ?
C18 O21 Ti5 126.6(5) . . ?
C21 O22 Ti4 155.8(6) . . ?
C24 O23 Ti4 128.5(7) . . ?
C0AA O23 Ti4 131.7(9) . . ?
C5 O24 Ti6 129.9(4) . . ?
C44 O25 Ti2 163.3(11) . . ?
C58 O25 Ti2 130.9(9) . . ?
C27 O26 Ti6 140.6(7) . . ?
C39 O27 Ti6 146.0(9) . . ?
O10 C1 C13 116.8(7) . . ?
O17 C1 O10 125.3(6) . . ?
O17 C1 C13 117.9(7) . . ?
C30 O28 Ti5 132.1(6) . . ?
C41 O29 Ti5 145.2(7) . . ?
O12 C2 O18 126.3(6) . . ?
O12 C2 C8 118.5(6) . . ?
O18 C2 C8 115.2(6) . . ?
O15 C3 C20 117.0(6) . . ?
O20 C3 O15 124.7(6) . . ?
O20 C3 C20 118.3(6) . . ?
O3 C4 C9 110.5(5) . . ?
O9 C5 O24 125.3(7) . . ?
O9 C5 C12 118.1(7) . . ?
O24 C5 C12 116.6(6) . . ?
O2 C6 C14 111.2(6) . . ?
O13 C7 C15 110.9(7) . . ?
C2 C8 C33 104.9(8) . . ?
C2 C8 C36 112.3(9) . . ?
C2 C8 C38 108.9(8) . . ?
C2 C8 C64 109.6(9) . . ?
C33 C8 C38 110.3(11) . . ?
C36 C8 C33 113.0(10) . . ?
C36 C8 C38 107.3(10) . . ?
C62 C8 C2 106.5(9) . . ?
C62 C8 C64 104.6(11) . . ?
C63 C8 C2 115.9(10) . . ?
C63 C8 C62 111.9(13) . . ?
C63 C8 C64 107.8(12) . . ?
O5 C10 C23 108.7(6) . . ?
O19 C11 C22 111.4(7) . . ?
C5 C12 C48 105.4(9) . . ?
C5 C12 C59 108.2(9) . . ?
C5 C12 C61 113.0(8) . . ?
C40 C12 C5 109.5(10) . . ?
C40 C12 C45 110.5(12) . . ?
C40 C12 C48 115.7(13) . . ?
C45 C12 C5 110.5(9) . . ?
C45 C12 C48 105.0(11) . . ?
C60 C12 C5 111.0(10) . . ?
C60 C12 C59 104.5(12) . . ?
C60 C12 C61 116.9(12) . . ?
C61 C12 C59 102.2(12) . . ?
C1 C13 C51 103.9(10) . . ?
C1 C13 C52 98.9(10) . . ?
C1 C13 C56 110.1(12) . . ?
C28 C13 C1 113.1(17) . . ?
C28 C13 C42 110.6(19) . . ?
C28 C13 C51 109(2) . . ?
C42 C13 C1 115.4(12) . . ?
C42 C13 C51 104.5(16) . . ?
C53 C13 C1 111.4(12) . . ?
C53 C13 C52 109.6(19) . . ?
C53 C13 C56 126.3(19) . . ?
C56 C13 C52 95.9(18) . . ?
C47 C16 O14 114.4(11) . . ?
O16 C17 C26 111.7(8) . . ?
O21 C18 C35 111.9(9) . . ?
C43 C19 O11 117.3(11) . . ?
C3 C20 C29 105.9(7) . . ?
C25 C20 C3 110.4(8) . . ?
C25 C20 C29 107.5(9) . . ?
C32 C20 C3 112.4(7) . . ?
C32 C20 C25 114.5(8) . . ?
C32 C20 C29 105.6(11) . . ?
O22 C21 C34 111.9(10) . . ?
O23 C24 C46 113.8(16) . . ?
O26 C27 C31 112.2(12) . . ?
C37 C30 O28 108.4(12) . . ?
O27 C39 C54 126.3(16) . . ?
O27 C39 C55 111.7(14) . . ?
O29 C41 C50 105.5(12) . . ?
O25 C44 C49 102.1(16) . . ?
C57 C58 O25 104.1(19) . . ?
C1AA C0AA O23 88.8(17) . . ?

loop_
_geom_bond_atom_site_label_1
_geom_bond_atom_site_label_2
_geom_bond_distance
_geom_bond_site_symmetry_2
_geom_bond_publ_flag
Cu1 O1 1.936(4) . ?
Cu1 O3 2.388(3) . ?
Cu1 O5 1.978(4) . ?
Cu1 O8 1.953(4) . ?
Cu1 O10 1.928(4) . ?
Cu2 O3 1.942(4) . ?
Cu2 O4 1.932(4) . ?
Cu2 O12 1.948(4) . ?
Cu2 O19 1.980(4) . ?
Cu3 O1 1.960(4) . ?
Cu3 O3 1.972(4) . ?
Cu3 O11 1.980(4) . ?
Cu3 O18 1.938(4) . ?
Ti1 O2 1.918(4) . ?
Ti1 O6 2.070(4) . ?
Ti1 O7 1.785(4) . ?
Ti1 O8 1.927(4) . ?
Ti1 O9 2.080(4) . ?
Ti1 O16 2.012(4) . ?
Ti2 O1 2.012(3) . ?
Ti2 O7 1.832(4) . ?
Ti2 O11 1.953(4) . ?
Ti2 O14 2.077(4) . ?
Ti2 O15 2.075(4) . ?
Ti2 O25 1.785(5) . ?
Ti3 O4 1.889(4) . ?
Ti3 O6 1.830(4) . ?
Ti3 O8 1.886(4) . ?
Ti3 O13 2.033(4) . ?
Ti3 O17 2.042(4) . ?
Ti3 O21 2.066(4) . ?
Ti4 O1 2.004(4) . ?
Ti4 O5 1.972(4) . ?
Ti4 O14 1.989(4) . ?
Ti4 O20 2.129(4) . ?
Ti4 O22 1.786(4) . ?
Ti4 O23 1.830(4) . ?
Ti5 O4 1.920(4) . ?
Ti5 O19 1.947(5) . ?
Ti5 O21 1.976(5) . ?
Ti5 O28 1.790(6) . ?
Ti5 O29 1.755(6) . ?
Ti6 O6 2.029(4) . ?
Ti6 O13 2.002(4) . ?
Ti6 O16 2.042(5) . ?
Ti6 O24 2.072(5) . ?
Ti6 O26 1.793(6) . ?
Ti6 O27 1.795(5) . ?
O2 C6 1.436(7) . ?
O3 C4 1.434(6) . ?
O5 C10 1.434(7) . ?
O9 C5 1.239(7) . ?
O10 C1 1.262(8) . ?
O11 C19 1.405(9) . ?
O12 C2 1.230(8) . ?
O13 C7 1.443(8) . ?
O14 C16 1.444(9) . ?
O15 C3 1.276(7) . ?
O16 C17 1.424(9) . ?
O17 C1 1.249(8) . ?
O18 C2 1.265(7) . ?
O19 C11 1.404(8) . ?
O20 C3 1.241(7) . ?
O21 C18 1.422(8) . ?
O22 C21 1.406(9) . ?
O23 C24 1.383(19) . ?
O23 C0AA 1.56(2) . ?
O24 C5 1.254(8) . ?
O25 C44 1.34(2) . ?
O25 C58 1.55(2) . ?
O26 C27 1.423(13) . ?
O27 C39 1.357(12) . ?
C1 C13 1.533(10) . ?
O28 C30 1.510(13) . ?
O29 C41 1.388(14) . ?
C2 C8 1.509(10) . ?
C3 C20 1.535(10) . ?
C4 C9 1.501(9) . ?
C5 C12 1.540(10) . ?
C6 C14 1.501(10) . ?
C7 C15 1.489(11) . ?
C8 C33 1.544(18) . ?
C8 C36 1.538(17) . ?
C8 C38 1.582(18) . ?
C8 C62 1.488(18) . ?
C8 C63 1.42(2) . ?
C8 C64 1.578(19) . ?
C10 C23 1.508(11) . ?
C11 C22 1.496(12) . ?
C12 C40 1.49(2) . ?
C12 C45 1.531(9) . ?
C12 C48 1.550(19) . ?
C12 C59 1.56(2) . ?
C12 C60 1.529(9) . ?
C12 C61 1.561(19) . ?
C13 C28 1.38(3) . ?
C13 C42 1.49(2) . ?
C13 C51 1.60(2) . ?
C13 C52 1.63(3) . ?
C13 C53 1.43(2) . ?
C13 C56 1.56(3) . ?
C16 C47 1.417(14) . ?
C17 C26 1.430(12) . ?
C18 C35 1.425(14) . ?
C19 C43 1.354(14) . ?
C20 C25 1.490(12) . ?
C20 C29 1.548(15) . ?
C20 C32 1.472(12) . ?
C21 C34 1.425(12) . ?
C24 C46 1.528(9) . ?
C27 C31 1.486(9) . ?
C30 C37 1.491(9) . ?
C39 C54 1.513(10) . ?
C39 C55 1.508(10) . ?
C41 C50 1.496(9) . ?
C44 C49 1.530(10) . ?
C57 C58 1.527(10) . ?
C0AA C1AA 1.526(10) . ?
